data_4302506
loop_
_publ_author_name
'Connie C. Lu'
'Thomas Weyherm\"uller'
'Eckhard Bill'
'Karl Wieghardt'

_publ_section_title
;
Accessing the Different Redox States of \a-Iminopyridines within Cobalt
Complexes
;
_journal_name_full 'Inorganic Chemistry'
_journal_page_first 6055
_journal_page_last 6064
_journal_paper_doi 10.1021/ic9004328
_journal_volume 48
_journal_year 2009
_chemical_formula_sum 'C36 H44 Co I N4'
_chemical_formula_weight 718.58
_chemical_name_systematic
; 
 ? 
;
_space_group_IT_number 14
_symmetry_cell_setting monoclinic
_symmetry_space_group_name_Hall '-P 2ybc'
_symmetry_space_group_name_H-M 'P 1 21/c 1'
_atom_sites_solution_hydrogens geom
_atom_sites_solution_primary direct
_atom_sites_solution_secondary difmap
_audit_creation_method SHELXL-97
_cell_angle_alpha 90.00
_cell_angle_beta 108.987(2)
_cell_angle_gamma 90.00
_cell_formula_units_Z 4
_cell_length_a 15.6920(16)
_cell_length_b 10.2670(11)
_cell_length_c 22.037(2)
_cell_measurement_reflns_used 9270
_cell_measurement_temperature 100(2)
_cell_measurement_theta_max 35.042
_cell_measurement_theta_min 3.268
_cell_volume 3357.2(6)
_computing_cell_refinement 'Bruker AXS SAINT 7.34a'
_computing_data_collection 'Bruker AXS SAINT 7.34a'
_computing_data_reduction 'Bruker AXS SAINT 7.34a'
_computing_structure_refinement 'SHELXL-97 (Sheldrick, 1997)'
_computing_structure_solution 'SHELXS-97 (Sheldrick, 1997)'
_diffrn_ambient_temperature 100(2)
_diffrn_measured_fraction_theta_full 0.998
_diffrn_measured_fraction_theta_max 0.998
_diffrn_measurement_device_type 'Bruker APEX2, INCOTEC Multi-Layer-Optics'
_diffrn_measurement_method 'images taken at 0.5 deg. stepwise rotation in omega and phi, 10 sec./frame'
_diffrn_radiation_monochromator graphite
_diffrn_radiation_source 'rotating anode, 50 kV, 40 mA'
_diffrn_radiation_type MoK\a
_diffrn_radiation_wavelength 0.71073
_diffrn_reflns_av_R_equivalents 0.0293
_diffrn_reflns_av_sigmaI/netI 0.0156
_diffrn_reflns_limit_h_max 25
_diffrn_reflns_limit_h_min -25
_diffrn_reflns_limit_k_max 16
_diffrn_reflns_limit_k_min -16
_diffrn_reflns_limit_l_max 35
_diffrn_reflns_limit_l_min -35
_diffrn_reflns_number 120507
_diffrn_reflns_theta_full 35.06
_diffrn_reflns_theta_max 35.06
_diffrn_reflns_theta_min 2.80
_exptl_absorpt_coefficient_mu 1.461
_exptl_absorpt_correction_T_max 0.947
_exptl_absorpt_correction_T_min 0.927
_exptl_absorpt_correction_type multi-scan
_exptl_absorpt_process_details 'Bruker SADABS 2008/1'
_exptl_crystal_colour 'dark brown'
_exptl_crystal_density_diffrn 1.422
_exptl_crystal_density_method 'not measured'
_exptl_crystal_description 'opaque block'
_exptl_crystal_F_000 1472
_exptl_crystal_size_max 0.06
_exptl_crystal_size_mid 0.05
_exptl_crystal_size_min 0.04
_refine_diff_density_max 0.826
_refine_diff_density_min -0.507
_refine_diff_density_rms 0.070
_refine_ls_extinction_method none
_refine_ls_goodness_of_fit_ref 1.051
_refine_ls_hydrogen_treatment constr
_refine_ls_matrix_type full
_refine_ls_number_parameters 387
_refine_ls_number_reflns 14830
_refine_ls_number_restraints 0
_refine_ls_restrained_S_all 1.051
_refine_ls_R_factor_all 0.0264
_refine_ls_R_factor_gt 0.0199
_refine_ls_shift/su_max 0.003
_refine_ls_shift/su_mean 0.000
_refine_ls_structure_factor_coef Fsqd
_refine_ls_weighting_details 'calc w=1/[\s^2^(Fo^2^)+(0.0247P)^2^+1.3457P] where P=(Fo^2^+2Fc^2^)/3'
_refine_ls_weighting_scheme calc
_refine_ls_wR_factor_gt 0.0497
_refine_ls_wR_factor_ref 0.0539
_reflns_number_gt 12887
_reflns_number_total 14830
_reflns_threshold_expression >2sigma(I)
_cod_data_source_file ic9004328_si_001_3.cif
_cod_data_source_block complex3
_cod_depositor_comments
;
The following automatic conversions were performed:
'_exptl_absorpt_correction_type' value 'Multi-Scan' changed to
'multi-scan' according to
'/home/saulius/struct/CIF-dictionaries/cif_core.dic' dictionary named
'cif_core.dic' version 2.4.1 from 2010-06-29.

Automatic conversion script
Id: cif_fix_enum 1527 2010-12-29 10:47:43Z saulius 
;
_cod_database_code 4302506

loop_
_symmetry_equiv_pos_as_xyz
'x, y, z'
'-x, y+1/2, -z+1/2'
'-x, -y, -z'
'x, -y-1/2, z-1/2'

loop_
_atom_site_label
_atom_site_type_symbol
_atom_site_fract_x
_atom_site_fract_y
_atom_site_fract_z
_atom_site_U_iso_or_equiv
_atom_site_adp_type
_atom_site_occupancy
_atom_site_symmetry_multiplicity
_atom_site_calc_flag
_atom_site_refinement_flags
_atom_site_disorder_assembly
_atom_site_disorder_group
I1 I 0.235546(4) 0.122966(6) 0.368300(3) 0.01472(2) Uani 1 1 d . . .
Co1 Co 0.248073(8) -0.132579(11) 0.374229(5) 0.00889(2) Uani 1 1 d . . .
N1 N 0.37776(5) -0.12758(7) 0.40906(4) 0.01126(12) Uani 1 1 d . . .
C2 C 0.43522(6) -0.07786(9) 0.38080(4) 0.01429(15) Uani 1 1 d . . .
H2 H 0.4111 -0.0387 0.3397 0.017 Uiso 1 1 calc R . .
C3 C 0.52775(6) -0.08171(11) 0.40940(5) 0.01791(17) Uani 1 1 d . . .
H3 H 0.5661 -0.0480 0.3875 0.021 Uiso 1 1 calc R . .
C4 C 0.56456(7) -0.13552(10) 0.47073(5) 0.01877(17) Uani 1 1 d . . .
H4 H 0.6280 -0.1403 0.4908 0.023 Uiso 1 1 calc R . .
C5 C 0.50688(6) -0.18148(10) 0.50149(4) 0.01596(16) Uani 1 1 d . . .
H5 H 0.5301 -0.2163 0.5436 0.019 Uiso 1 1 calc R . .
C6 C 0.41346(6) -0.17624(9) 0.46988(4) 0.01217(14) Uani 1 1 d . . .
C7 C 0.34583(6) -0.21614(9) 0.49603(4) 0.01238(14) Uani 1 1 d . . .
H7 H 0.3597 -0.2530 0.5377 0.015 Uiso 1 1 calc R . .
N8 N 0.26214(5) -0.19782(7) 0.45775(4) 0.01037(12) Uani 1 1 d . . .
C9 C 0.18995(6) -0.23249(8) 0.48138(4) 0.01098(13) Uani 1 1 d . . .
C10 C 0.16449(6) -0.14504(9) 0.52156(4) 0.01207(14) Uani 1 1 d . . .
C11 C 0.08625(6) -0.17361(10) 0.53633(5) 0.01539(15) Uani 1 1 d . . .
H11 H 0.0672 -0.1159 0.5631 0.018 Uiso 1 1 calc R . .
C12 C 0.03601(7) -0.28447(10) 0.51267(5) 0.01700(16) Uani 1 1 d . . .
H12 H -0.0178 -0.3007 0.5223 0.020 Uiso 1 1 calc R . .
C13 C 0.06422(7) -0.37182(9) 0.47497(5) 0.01583(15) Uani 1 1 d . . .
H13 H 0.0302 -0.4487 0.4599 0.019 Uiso 1 1 calc R . .
C14 C 0.14187(6) -0.34799(9) 0.45902(4) 0.01296(14) Uani 1 1 d . . .
C15 C 0.21773(7) -0.02239(9) 0.54863(5) 0.01433(15) Uani 1 1 d . . .
H15 H 0.2699 -0.0175 0.5321 0.017 Uiso 1 1 calc R . .
C16 C 0.16149(8) 0.10139(10) 0.52764(5) 0.01951(18) Uani 1 1 d . . .
H16A H 0.1430 0.1095 0.4808 0.029 Uiso 1 1 calc R . .
H16B H 0.1976 0.1774 0.5475 0.029 Uiso 1 1 calc R . .
H16C H 0.1079 0.0965 0.5411 0.029 Uiso 1 1 calc R . .
C17 C 0.25531(7) -0.03048(11) 0.62196(5) 0.02033(18) Uani 1 1 d . . .
H17A H 0.2053 -0.0362 0.6393 0.030 Uiso 1 1 calc R . .
H17B H 0.2911 0.0475 0.6389 0.030 Uiso 1 1 calc R . .
H17C H 0.2935 -0.1079 0.6346 0.030 Uiso 1 1 calc R . .
C18 C 0.17558(7) -0.44604(9) 0.42041(5) 0.01608(16) Uani 1 1 d . . .
H18 H 0.2063 -0.3961 0.3945 0.019 Uiso 1 1 calc R . .
C19 C 0.24642(8) -0.53551(11) 0.46615(6) 0.0255(2) Uani 1 1 d . . .
H19A H 0.2961 -0.4827 0.4935 0.038 Uiso 1 1 calc R . .
H19B H 0.2696 -0.5964 0.4411 0.038 Uiso 1 1 calc R . .
H19C H 0.2186 -0.5844 0.4930 0.038 Uiso 1 1 calc R . .
C20 C 0.10107(8) -0.52718(11) 0.37374(5) 0.0228(2) Uani 1 1 d . . .
H20A H 0.0740 -0.5846 0.3980 0.034 Uiso 1 1 calc R . .
H20B H 0.1267 -0.5799 0.3468 0.034 Uiso 1 1 calc R . .
H20C H 0.0548 -0.4691 0.3465 0.034 Uiso 1 1 calc R . .
N21 N 0.11882(5) -0.15446(8) 0.33968(4) 0.01116(12) Uani 1 1 d . . .
C22 C 0.05610(6) -0.11085(10) 0.36447(4) 0.01480(15) Uani 1 1 d . . .
H22 H 0.0749 -0.0595 0.4024 0.018 Uiso 1 1 calc R . .
C23 C -0.03484(6) -0.13805(11) 0.33671(5) 0.01839(17) Uani 1 1 d . . .
H23 H -0.0770 -0.1067 0.3559 0.022 Uiso 1 1 calc R . .
C24 C -0.06431(6) -0.21164(11) 0.28041(5) 0.01883(17) Uani 1 1 d . . .
H24 H -0.1262 -0.2335 0.2616 0.023 Uiso 1 1 calc R . .
C25 C -0.00164(6) -0.25196(10) 0.25270(4) 0.01614(16) Uani 1 1 d . . .
H25 H -0.0199 -0.3003 0.2138 0.019 Uiso 1 1 calc R . .
C26 C 0.08932(6) -0.22055(9) 0.28270(4) 0.01213(14) Uani 1 1 d . . .
C27 C 0.16046(6) -0.24800(9) 0.25783(4) 0.01291(14) Uani 1 1 d . . .
H27 H 0.1509 -0.2940 0.2188 0.015 Uiso 1 1 calc R . .
N28 N 0.24068(5) -0.20493(7) 0.29294(4) 0.01072(12) Uani 1 1 d . . .
C29 C 0.31108(6) -0.22100(9) 0.26515(4) 0.01135(13) Uani 1 1 d . . .
C30 C 0.31806(6) -0.12803(9) 0.22008(4) 0.01251(14) Uani 1 1 d . . .
C31 C 0.38658(7) -0.14541(10) 0.19313(5) 0.01639(16) Uani 1 1 d . . .
H31 H 0.3919 -0.0856 0.1617 0.020 Uiso 1 1 calc R . .
C32 C 0.44693(7) -0.24826(10) 0.21142(5) 0.01838(17) Uani 1 1 d . . .
H32 H 0.4932 -0.2579 0.1927 0.022 Uiso 1 1 calc R . .
C33 C 0.43971(6) -0.33743(10) 0.25715(5) 0.01658(16) Uani 1 1 d . . .
H33 H 0.4816 -0.4071 0.2697 0.020 Uiso 1 1 calc R . .
C34 C 0.37155(6) -0.32547(9) 0.28476(4) 0.01315(14) Uani 1 1 d . . .
C35 C 0.25451(6) -0.01177(9) 0.20097(4) 0.01409(15) Uani 1 1 d . . .
H35 H 0.2221 -0.0044 0.2331 0.017 Uiso 1 1 calc R . .
C36 C 0.18362(8) -0.03289(13) 0.13508(6) 0.0267(2) Uani 1 1 d . . .
H36A H 0.2136 -0.0440 0.1028 0.040 Uiso 1 1 calc R . .
H36B H 0.1435 0.0428 0.1240 0.040 Uiso 1 1 calc R . .
H36C H 0.1484 -0.1111 0.1363 0.040 Uiso 1 1 calc R . .
C37 C 0.30471(8) 0.11657(10) 0.20207(6) 0.0239(2) Uani 1 1 d . . .
H37A H 0.3497 0.1289 0.2445 0.036 Uiso 1 1 calc R . .
H37B H 0.2617 0.1890 0.1929 0.036 Uiso 1 1 calc R . .
H37C H 0.3349 0.1140 0.1695 0.036 Uiso 1 1 calc R . .
C38 C 0.36096(7) -0.42511(9) 0.33273(5) 0.01577(15) Uani 1 1 d . . .
H38 H 0.3241 -0.3838 0.3569 0.019 Uiso 1 1 calc R . .
C39 C 0.30866(10) -0.54354(12) 0.29761(6) 0.0317(3) Uani 1 1 d . . .
H39A H 0.2496 -0.5156 0.2688 0.047 Uiso 1 1 calc R . .
H39B H 0.3004 -0.6057 0.3290 0.047 Uiso 1 1 calc R . .
H39C H 0.3424 -0.5852 0.2725 0.047 Uiso 1 1 calc R . .
C40 C 0.45067(8) -0.46648(12) 0.38185(5) 0.0235(2) Uani 1 1 d . . .
H40A H 0.4849 -0.5185 0.3605 0.035 Uiso 1 1 calc R . .
H40B H 0.4391 -0.5186 0.4156 0.035 Uiso 1 1 calc R . .
H40C H 0.4854 -0.3889 0.4009 0.035 Uiso 1 1 calc R . .

loop_
_atom_site_aniso_label
_atom_site_aniso_U_11
_atom_site_aniso_U_22
_atom_site_aniso_U_33
_atom_site_aniso_U_23
_atom_site_aniso_U_13
_atom_site_aniso_U_12
I1 0.01730(3) 0.00919(3) 0.01488(3) 0.00054(2) 0.00139(2) 0.00090(2)
Co1 0.00807(5) 0.00938(5) 0.00871(5) -0.00028(4) 0.00200(4) -0.00035(4)
N1 0.0100(3) 0.0121(3) 0.0111(3) -0.0013(2) 0.0026(2) -0.0008(2)
C2 0.0120(4) 0.0168(4) 0.0138(4) -0.0016(3) 0.0039(3) -0.0033(3)
C3 0.0118(4) 0.0232(4) 0.0188(4) -0.0032(3) 0.0051(3) -0.0046(3)
C4 0.0101(4) 0.0243(5) 0.0198(4) -0.0027(3) 0.0020(3) -0.0009(3)
C5 0.0114(4) 0.0191(4) 0.0147(4) -0.0006(3) 0.0006(3) 0.0013(3)
C6 0.0108(3) 0.0128(3) 0.0115(3) -0.0009(3) 0.0018(3) 0.0007(3)
C7 0.0126(3) 0.0133(3) 0.0105(3) 0.0005(3) 0.0027(3) 0.0010(3)
N8 0.0107(3) 0.0099(3) 0.0108(3) -0.0006(2) 0.0039(2) 0.0002(2)
C9 0.0115(3) 0.0110(3) 0.0108(3) 0.0012(3) 0.0041(3) 0.0005(3)
C10 0.0128(3) 0.0122(3) 0.0120(3) 0.0009(3) 0.0051(3) 0.0016(3)
C11 0.0155(4) 0.0163(4) 0.0167(4) 0.0014(3) 0.0083(3) 0.0017(3)
C12 0.0147(4) 0.0179(4) 0.0205(4) 0.0043(3) 0.0087(3) 0.0004(3)
C13 0.0152(4) 0.0144(4) 0.0183(4) 0.0023(3) 0.0061(3) -0.0022(3)
C14 0.0146(4) 0.0116(3) 0.0127(3) 0.0006(3) 0.0045(3) -0.0008(3)
C15 0.0164(4) 0.0131(3) 0.0148(4) -0.0026(3) 0.0068(3) -0.0002(3)
C16 0.0268(5) 0.0140(4) 0.0188(4) 0.0004(3) 0.0089(4) 0.0035(3)
C17 0.0208(4) 0.0224(4) 0.0152(4) -0.0026(3) 0.0023(3) 0.0020(4)
C18 0.0207(4) 0.0121(4) 0.0170(4) -0.0025(3) 0.0081(3) -0.0027(3)
C19 0.0289(5) 0.0173(4) 0.0280(5) -0.0042(4) 0.0063(4) 0.0057(4)
C20 0.0299(5) 0.0188(4) 0.0201(4) -0.0056(4) 0.0085(4) -0.0083(4)
N21 0.0101(3) 0.0130(3) 0.0101(3) 0.0002(2) 0.0029(2) 0.0000(2)
C22 0.0122(3) 0.0205(4) 0.0118(3) -0.0004(3) 0.0040(3) 0.0028(3)
C23 0.0110(4) 0.0288(5) 0.0157(4) 0.0002(3) 0.0048(3) 0.0025(3)
C24 0.0104(4) 0.0288(5) 0.0162(4) -0.0003(3) 0.0029(3) -0.0020(3)
C25 0.0124(4) 0.0217(4) 0.0132(4) -0.0022(3) 0.0027(3) -0.0033(3)
C26 0.0109(3) 0.0147(3) 0.0103(3) -0.0005(3) 0.0029(3) -0.0018(3)
C27 0.0122(3) 0.0154(4) 0.0111(3) -0.0025(3) 0.0038(3) -0.0024(3)
N28 0.0102(3) 0.0118(3) 0.0106(3) -0.0002(2) 0.0041(2) -0.0009(2)
C29 0.0109(3) 0.0127(3) 0.0112(3) -0.0014(3) 0.0045(3) -0.0019(3)
C30 0.0122(3) 0.0133(3) 0.0124(3) -0.0007(3) 0.0045(3) -0.0022(3)
C31 0.0160(4) 0.0183(4) 0.0175(4) 0.0009(3) 0.0091(3) -0.0025(3)
C32 0.0151(4) 0.0216(4) 0.0220(4) 0.0003(3) 0.0109(3) -0.0005(3)
C33 0.0137(4) 0.0178(4) 0.0200(4) 0.0002(3) 0.0078(3) 0.0013(3)
C34 0.0127(4) 0.0134(4) 0.0141(3) -0.0008(3) 0.0054(3) -0.0007(3)
C35 0.0143(4) 0.0144(4) 0.0133(4) 0.0009(3) 0.0042(3) -0.0007(3)
C36 0.0250(5) 0.0290(5) 0.0188(5) -0.0006(4) -0.0029(4) 0.0027(4)
C37 0.0223(5) 0.0156(4) 0.0337(6) 0.0041(4) 0.0091(4) -0.0025(4)
C38 0.0175(4) 0.0142(4) 0.0172(4) 0.0027(3) 0.0079(3) 0.0019(3)
C39 0.0440(7) 0.0208(5) 0.0273(6) 0.0034(4) 0.0077(5) -0.0131(5)
C40 0.0244(5) 0.0257(5) 0.0210(5) 0.0060(4) 0.0084(4) 0.0094(4)

loop_
_atom_type_symbol
_atom_type_description
_atom_type_scat_dispersion_real
_atom_type_scat_dispersion_imag
_atom_type_scat_source
C C 0.0033 0.0016 'International Tables Vol C Tables 4.2.6.8 and 6.1.1.4'
H H 0.0000 0.0000 'International Tables Vol C Tables 4.2.6.8 and 6.1.1.4'
N N 0.0061 0.0033 'International Tables Vol C Tables 4.2.6.8 and 6.1.1.4'
Co Co 0.3494 0.9721 'International Tables Vol C Tables 4.2.6.8 and 6.1.1.4'
I I -0.4742 1.8119 'International Tables Vol C Tables 4.2.6.8 and 6.1.1.4'

loop_
_geom_angle_atom_site_label_1
_geom_angle_atom_site_label_2
_geom_angle_atom_site_label_3
_geom_angle
_geom_angle_site_symmetry_1
_geom_angle_site_symmetry_3
_geom_angle_publ_flag
N8 Co1 N28 136.37(3) . . ?
N8 Co1 N1 81.32(3) . . ?
N28 Co1 N1 96.78(3) . . ?
N8 Co1 N21 96.70(3) . . ?
N28 Co1 N21 81.34(3) . . ?
N1 Co1 N21 174.85(3) . . ?
N8 Co1 I1 112.48(2) . . ?
N28 Co1 I1 111.16(2) . . ?
N1 Co1 I1 92.60(2) . . ?
N21 Co1 I1 92.55(2) . . ?
C2 N1 C6 117.87(8) . . ?
C2 N1 Co1 127.06(6) . . ?
C6 N1 Co1 115.03(6) . . ?
N1 C2 C3 122.57(9) . . ?
C2 C3 C4 119.59(9) . . ?
C5 C4 C3 118.65(9) . . ?
C4 C5 C6 119.30(9) . . ?
N1 C6 C5 121.90(8) . . ?
N1 C6 C7 112.36(8) . . ?
C5 C6 C7 125.73(8) . . ?
N8 C7 C6 114.67(8) . . ?
C7 N8 C9 118.02(7) . . ?
C7 N8 Co1 116.45(6) . . ?
C9 N8 Co1 125.50(6) . . ?
C14 C9 C10 121.94(8) . . ?
C14 C9 N8 118.57(7) . . ?
C10 C9 N8 119.25(8) . . ?
C11 C10 C9 117.56(8) . . ?
C11 C10 C15 119.58(8) . . ?
C9 C10 C15 122.86(8) . . ?
C12 C11 C10 121.28(8) . . ?
C11 C12 C13 120.13(8) . . ?
C12 C13 C14 120.79(9) . . ?
C13 C14 C9 118.20(8) . . ?
C13 C14 C18 121.09(8) . . ?
C9 C14 C18 120.68(8) . . ?
C10 C15 C16 112.31(8) . . ?
C10 C15 C17 110.03(8) . . ?
C16 C15 C17 110.49(8) . . ?
C14 C18 C20 114.10(9) . . ?
C14 C18 C19 109.73(8) . . ?
C20 C18 C19 110.30(9) . . ?
C22 N21 C26 117.57(8) . . ?
C22 N21 Co1 127.76(6) . . ?
C26 N21 Co1 114.66(6) . . ?
N21 C22 C23 122.47(9) . . ?
C22 C23 C24 119.80(9) . . ?
C25 C24 C23 118.55(9) . . ?
C24 C25 C26 119.05(9) . . ?
N21 C26 C25 122.37(8) . . ?
N21 C26 C27 112.22(8) . . ?
C25 C26 C27 125.38(8) . . ?
N28 C27 C26 115.20(8) . . ?
C27 N28 C29 115.50(7) . . ?
C27 N28 Co1 115.82(6) . . ?
C29 N28 Co1 128.68(6) . . ?
C34 C29 C30 122.38(8) . . ?
C34 C29 N28 119.55(7) . . ?
C30 C29 N28 118.05(8) . . ?
C31 C30 C29 117.40(8) . . ?
C31 C30 C35 120.45(8) . . ?
C29 C30 C35 122.15(8) . . ?
C32 C31 C30 121.33(9) . . ?
C31 C32 C33 120.11(8) . . ?
C32 C33 C34 120.74(9) . . ?
C33 C34 C29 118.00(8) . . ?
C33 C34 C38 121.10(8) . . ?
C29 C34 C38 120.86(8) . . ?
C30 C35 C36 111.06(8) . . ?
C30 C35 C37 112.49(8) . . ?
C36 C35 C37 110.38(9) . . ?
C34 C38 C39 110.23(8) . . ?
C34 C38 C40 113.30(8) . . ?
C39 C38 C40 110.86(9) . . ?

loop_
_geom_bond_atom_site_label_1
_geom_bond_atom_site_label_2
_geom_bond_distance
_geom_bond_site_symmetry_2
_geom_bond_publ_flag
I1 Co1 2.6311(3) . ?
Co1 N8 1.9029(8) . ?
Co1 N28 1.9077(7) . ?
Co1 N1 1.9279(8) . ?
Co1 N21 1.9337(8) . ?
N1 C2 1.3514(11) . ?
N1 C6 1.3680(12) . ?
C2 C3 1.3827(13) . ?
C3 C4 1.3991(15) . ?
C4 C5 1.3786(14) . ?
C5 C6 1.4046(13) . ?
C6 C7 1.4226(12) . ?
C7 N8 1.3231(11) . ?
N8 C9 1.4371(11) . ?
C9 C14 1.4058(13) . ?
C9 C10 1.4071(12) . ?
C10 C11 1.3997(12) . ?
C10 C15 1.5216(13) . ?
C11 C12 1.3861(14) . ?
C12 C13 1.3893(14) . ?
C13 C14 1.3953(13) . ?
C14 C18 1.5198(13) . ?
C15 C16 1.5304(14) . ?
C15 C17 1.5317(14) . ?
C18 C20 1.5285(15) . ?
C18 C19 1.5383(16) . ?
N21 C22 1.3482(11) . ?
N21 C26 1.3686(11) . ?
C22 C23 1.3858(14) . ?
C23 C24 1.3966(14) . ?
C24 C25 1.3791(13) . ?
C25 C26 1.4015(12) . ?
C26 C27 1.4227(12) . ?
C27 N28 1.3211(11) . ?
N28 C29 1.4362(11) . ?
C29 C34 1.4038(13) . ?
C29 C30 1.4072(12) . ?
C30 C31 1.3986(12) . ?
C30 C35 1.5242(13) . ?
C31 C32 1.3878(14) . ?
C32 C33 1.3931(14) . ?
C33 C34 1.3974(12) . ?
C34 C38 1.5185(13) . ?
C35 C36 1.5303(15) . ?
C35 C37 1.5313(14) . ?
C38 C39 1.5289(16) . ?
C38 C40 1.5305(15) . ?

loop_
_geom_torsion_atom_site_label_1
_geom_torsion_atom_site_label_2
_geom_torsion_atom_site_label_3
_geom_torsion_atom_site_label_4
_geom_torsion
_geom_torsion_site_symmetry_1
_geom_torsion_site_symmetry_2
_geom_torsion_site_symmetry_3
_geom_torsion_site_symmetry_4
_geom_torsion_publ_flag
N8 Co1 N1 C2 -174.16(8) . . . . ?
N28 Co1 N1 C2 49.86(8) . . . . ?
N21 Co1 N1 C2 118.1(3) . . . . ?
I1 Co1 N1 C2 -61.81(8) . . . . ?
N8 Co1 N1 C6 3.44(6) . . . . ?
N28 Co1 N1 C6 -132.54(6) . . . . ?
N21 Co1 N1 C6 -64.3(4) . . . . ?
I1 Co1 N1 C6 115.79(6) . . . . ?
C6 N1 C2 C3 3.97(13) . . . . ?
Co1 N1 C2 C3 -178.49(7) . . . . ?
N1 C2 C3 C4 -1.84(15) . . . . ?
C2 C3 C4 C5 -1.08(15) . . . . ?
C3 C4 C5 C6 1.71(15) . . . . ?
C2 N1 C6 C5 -3.28(13) . . . . ?
Co1 N1 C6 C5 178.89(7) . . . . ?
C2 N1 C6 C7 175.40(8) . . . . ?
Co1 N1 C6 C7 -2.43(10) . . . . ?
C4 C5 C6 N1 0.48(14) . . . . ?
C4 C5 C6 C7 -178.01(9) . . . . ?
N1 C6 C7 N8 -0.76(11) . . . . ?
C5 C6 C7 N8 177.85(9) . . . . ?
C6 C7 N8 C9 -178.39(8) . . . . ?
C6 C7 N8 Co1 3.70(10) . . . . ?
N28 Co1 N8 C7 86.79(8) . . . . ?
N1 Co1 N8 C7 -3.95(6) . . . . ?
N21 Co1 N8 C7 171.26(7) . . . . ?
I1 Co1 N8 C7 -93.17(6) . . . . ?
N28 Co1 N8 C9 -90.95(8) . . . . ?
N1 Co1 N8 C9 178.32(7) . . . . ?
N21 Co1 N8 C9 -6.48(7) . . . . ?
I1 Co1 N8 C9 89.09(7) . . . . ?
C7 N8 C9 C14 -103.95(10) . . . . ?
Co1 N8 C9 C14 73.75(10) . . . . ?
C7 N8 C9 C10 81.50(10) . . . . ?
Co1 N8 C9 C10 -100.79(9) . . . . ?
C14 C9 C10 C11 -3.06(13) . . . . ?
N8 C9 C10 C11 171.29(8) . . . . ?
C14 C9 C10 C15 177.34(8) . . . . ?
N8 C9 C10 C15 -8.30(13) . . . . ?
C9 C10 C11 C12 0.48(14) . . . . ?
C15 C10 C11 C12 -179.91(9) . . . . ?
C10 C11 C12 C13 1.82(15) . . . . ?
C11 C12 C13 C14 -1.62(15) . . . . ?
C12 C13 C14 C9 -0.87(14) . . . . ?
C12 C13 C14 C18 177.13(9) . . . . ?
C10 C9 C14 C13 3.26(13) . . . . ?
N8 C9 C14 C13 -171.13(8) . . . . ?
C10 C9 C14 C18 -174.75(8) . . . . ?
N8 C9 C14 C18 10.87(13) . . . . ?
C11 C10 C15 C16 -59.68(11) . . . . ?
C9 C10 C15 C16 119.91(9) . . . . ?
C11 C10 C15 C17 63.86(11) . . . . ?
C9 C10 C15 C17 -116.55(9) . . . . ?
C13 C14 C18 C20 30.08(13) . . . . ?
C9 C14 C18 C20 -151.97(9) . . . . ?
C13 C14 C18 C19 -94.27(11) . . . . ?
C9 C14 C18 C19 83.68(11) . . . . ?
N8 Co1 N21 C22 52.65(8) . . . . ?
N28 Co1 N21 C22 -171.35(8) . . . . ?
N1 Co1 N21 C22 119.7(3) . . . . ?
I1 Co1 N21 C22 -60.34(8) . . . . ?
N8 Co1 N21 C26 -128.54(6) . . . . ?
N28 Co1 N21 C26 7.45(6) . . . . ?
N1 Co1 N21 C26 -61.5(4) . . . . ?
I1 Co1 N21 C26 118.47(6) . . . . ?
C26 N21 C22 C23 4.36(14) . . . . ?
Co1 N21 C22 C23 -176.87(8) . . . . ?
N21 C22 C23 C24 -0.95(16) . . . . ?
C22 C23 C24 C25 -2.07(16) . . . . ?
C23 C24 C25 C26 1.54(15) . . . . ?
C22 N21 C26 C25 -4.90(13) . . . . ?
Co1 N21 C26 C25 176.17(7) . . . . ?
C22 N21 C26 C27 173.10(8) . . . . ?
Co1 N21 C26 C27 -5.84(10) . . . . ?
C24 C25 C26 N21 2.00(14) . . . . ?
C24 C25 C26 C27 -175.73(9) . . . . ?
N21 C26 C27 N28 -0.56(12) . . . . ?
C25 C26 C27 N28 177.36(9) . . . . ?
C26 C27 N28 C29 -174.18(8) . . . . ?
C26 C27 N28 Co1 6.85(11) . . . . ?
N8 Co1 N28 C27 82.79(8) . . . . ?
N1 Co1 N28 C27 167.30(7) . . . . ?
N21 Co1 N28 C27 -7.86(7) . . . . ?
I1 Co1 N28 C27 -97.25(6) . . . . ?
N8 Co1 N28 C29 -96.01(8) . . . . ?
N1 Co1 N28 C29 -11.50(8) . . . . ?
N21 Co1 N28 C29 173.34(8) . . . . ?
I1 Co1 N28 C29 83.95(7) . . . . ?
C27 N28 C29 C34 -99.69(10) . . . . ?
Co1 N28 C29 C34 79.11(10) . . . . ?
C27 N28 C29 C30 82.02(10) . . . . ?
Co1 N28 C29 C30 -99.17(9) . . . . ?
C34 C29 C30 C31 2.16(13) . . . . ?
N28 C29 C30 C31 -179.61(8) . . . . ?
C34 C29 C30 C35 -177.49(8) . . . . ?
N28 C29 C30 C35 0.74(13) . . . . ?
C29 C30 C31 C32 -1.76(14) . . . . ?
C35 C30 C31 C32 177.89(9) . . . . ?
C30 C31 C32 C33 0.46(16) . . . . ?
C31 C32 C33 C34 0.55(16) . . . . ?
C32 C33 C34 C29 -0.18(14) . . . . ?
C32 C33 C34 C38 177.62(9) . . . . ?
C30 C29 C34 C33 -1.22(14) . . . . ?
N28 C29 C34 C33 -179.42(8) . . . . ?
C30 C29 C34 C38 -179.02(8) . . . . ?
N28 C29 C34 C38 2.78(13) . . . . ?
C31 C30 C35 C36 76.98(12) . . . . ?
C29 C30 C35 C36 -103.38(11) . . . . ?
C31 C30 C35 C37 -47.32(12) . . . . ?
C29 C30 C35 C37 132.33(10) . . . . ?
C33 C34 C38 C39 -82.27(12) . . . . ?
C29 C34 C38 C39 95.46(11) . . . . ?
C33 C34 C38 C40 42.61(13) . . . . ?
C29 C34 C38 C40 -139.66(9) . . . . ?
